data_4083026
loop_
_publ_author_name
'Jiang, Yinyin'
'Zhu, Xi'
'Chen, Muzi'
'Wang, Yaorong'
'Yao, Yingming'
'Wu, Bing'
'Shen, Qi'

_publ_section_title
;
 Synthesis and Structural Characterization of Mixed-Valent Ytterbium and
 Europium Complexes Supported by a Phenoxy(quinolinyl)amide Ligand
;
_journal_issue 8
_journal_name_full Organometallics
_journal_page_first 1972
_journal_paper_doi 10.1021/om5000198
_journal_volume 33
_journal_year 2014
_chemical_formula_moiety 'C96 H112 N8 O4 Yb3, 6(C7 H8)'
_chemical_formula_sum 'C138 H160 N8 O4 Yb3'
_chemical_formula_weight 2513.86
_chemical_name_systematic
; 
 ? 
;
_space_group_IT_number 15
_symmetry_cell_setting monoclinic
_symmetry_Int_Tables_number 15
_symmetry_space_group_name_Hall '-C 2yc'
_symmetry_space_group_name_H-M 'C 1 2/c 1'
_atom_sites_solution_hydrogens geom
_atom_sites_solution_primary direct
_atom_sites_solution_secondary difmap
_audit_creation_method SHELXL-97
_cell_angle_alpha 90.00
_cell_angle_beta 105.884(2)
_cell_angle_gamma 90.00
_cell_formula_units_Z 4
_cell_length_a 27.873(2)
_cell_length_b 14.3664(10)
_cell_length_c 31.753(3)
_cell_measurement_reflns_used 26389
_cell_measurement_temperature 223(2)
_cell_measurement_theta_max 27.5
_cell_measurement_theta_min 3.0
_cell_volume 12229.5(17)
_computing_cell_refinement CrystalClear
_computing_data_collection CrystalClear
_computing_data_reduction CrystalStructure
_computing_publication_material 'CrystalStructure 3.7.0'
_computing_structure_refinement 'SHELXL-97 (Sheldrick, 1997)'
_computing_structure_solution 'SHELXS-97 (Sheldrick, 1990)'
_diffrn_ambient_temperature 223(2)
_diffrn_detector_area_resol_mean 14.63
_diffrn_measured_fraction_theta_full 0.993
_diffrn_measured_fraction_theta_max 0.993
_diffrn_measurement_device_type 'Rigaku Saturn'
_diffrn_measurement_method \w
_diffrn_radiation_monochromator graphite
_diffrn_radiation_source 'fine-focus sealed tube'
_diffrn_radiation_type MoK\a
_diffrn_radiation_wavelength 0.71075
_diffrn_reflns_av_R_equivalents 0.0526
_diffrn_reflns_av_sigmaI/netI 0.0772
_diffrn_reflns_limit_h_max 36
_diffrn_reflns_limit_h_min -35
_diffrn_reflns_limit_k_max 15
_diffrn_reflns_limit_k_min -18
_diffrn_reflns_limit_l_max 41
_diffrn_reflns_limit_l_min -35
_diffrn_reflns_number 34649
_diffrn_reflns_theta_full 27.49
_diffrn_reflns_theta_max 27.49
_diffrn_reflns_theta_min 3.04
_exptl_absorpt_coefficient_mu 2.331
_exptl_absorpt_correction_T_max 0.792
_exptl_absorpt_correction_T_min 0.492
_exptl_absorpt_correction_type multi-scan
_exptl_absorpt_process_details 'Jacobson, R. (1998) Private communication'
_exptl_crystal_colour red
_exptl_crystal_density_diffrn 1.365
_exptl_crystal_density_method 'not measured'
_exptl_crystal_description platelet
_exptl_crystal_F_000 5144
_exptl_crystal_size_max 0.50
_exptl_crystal_size_mid 0.20
_exptl_crystal_size_min 0.10
_refine_diff_density_max 1.172
_refine_diff_density_min -1.220
_refine_diff_density_rms 0.120
_refine_ls_extinction_method none
_refine_ls_goodness_of_fit_ref 1.133
_refine_ls_hydrogen_treatment constr
_refine_ls_matrix_type full
_refine_ls_number_parameters 680
_refine_ls_number_reflns 13947
_refine_ls_number_restraints 128
_refine_ls_restrained_S_all 1.135
_refine_ls_R_factor_all 0.1022
_refine_ls_R_factor_gt 0.0749
_refine_ls_shift/su_max 0.001
_refine_ls_shift/su_mean 0.000
_refine_ls_structure_factor_coef Fsqd
_refine_ls_weighting_details 'calc w=1/[\s^2^(Fo^2^)+(0.0505P)^2^+63.7968P] where P=(Fo^2^+2Fc^2^)/3'
_refine_ls_weighting_scheme calc
_refine_ls_wR_factor_gt 0.1493
_refine_ls_wR_factor_ref 0.1660
_reflns_number_gt 10641
_reflns_number_total 13947
_reflns_threshold_expression >2sigma(I)
_cod_data_source_file om5000198_si_002.cif
_cod_data_source_block shelxl
_cod_depositor_comments 'Adding full bibliography for 4083026--4083029.cif.'
_cod_original_cell_volume 12229.8(16)
_cod_original_sg_symbol_H-M 'C 2/c'
_cod_database_code 4083026

loop_
_symmetry_equiv_pos_as_xyz
'x, y, z'
'-x, y, -z+1/2'
'x+1/2, y+1/2, z'
'-x+1/2, y+1/2, -z+1/2'
'-x, -y, -z'
'x, -y, z-1/2'
'-x+1/2, -y+1/2, -z'
'x+1/2, -y+1/2, z-1/2'

loop_
_atom_site_label
_atom_site_type_symbol
_atom_site_fract_x
_atom_site_fract_y
_atom_site_fract_z
_atom_site_U_iso_or_equiv
_atom_site_adp_type
_atom_site_occupancy
_atom_site_symmetry_multiplicity
_atom_site_calc_flag
_atom_site_refinement_flags
_atom_site_disorder_assembly
_atom_site_disorder_group
Yb1 Yb 0.5000 0.69986(3) 0.2500 0.04179(13) Uani 1 2 d S . .
Yb2 Yb 0.5000 0.95222(3) 0.2500 0.04176(12) Uani 1 2 d S . .
Yb3 Yb 0.5000 1.20435(3) 0.2500 0.04134(13) Uani 1 2 d S . .
O1 O 0.46991(18) 0.8217(3) 0.20820(15) 0.0428(12) Uani 1 1 d . . .
O2 O 0.54092(18) 1.0834(3) 0.23432(16) 0.0444(12) Uani 1 1 d . . .
N1 N 0.4182(2) 0.6791(4) 0.24303(19) 0.0440(14) Uani 1 1 d . . .
N2 N 0.4876(2) 0.5917(4) 0.3035(2) 0.0499(15) Uani 1 1 d . . .
N3 N 0.4843(2) 1.2254(4) 0.17746(19) 0.0447(14) Uani 1 1 d . . .
N4 N 0.4337(2) 1.3134(4) 0.2246(2) 0.0476(15) Uani 1 1 d . . .
C1 C 0.4406(3) 0.7902(5) 0.1683(2) 0.0418(16) Uani 1 1 d . . .
C2 C 0.4553(3) 0.7997(5) 0.1295(2) 0.0470(18) Uani 1 1 d . . .
C3 C 0.4234(3) 0.7602(6) 0.0917(2) 0.055(2) Uani 1 1 d . . .
H3 H 0.4327 0.7653 0.0655 0.066 Uiso 1 1 calc R . .
C4 C 0.3793(3) 0.7142(6) 0.0901(3) 0.055(2) Uani 1 1 d . . .
C5 C 0.3662(3) 0.7064(6) 0.1290(3) 0.053(2) Uani 1 1 d . . .
H5 H 0.3366 0.6752 0.1292 0.064 Uiso 1 1 calc R . .
C6 C 0.3961(3) 0.7439(5) 0.1683(2) 0.0458(17) Uani 1 1 d . . .
C7 C 0.3802(3) 0.7313(6) 0.2096(2) 0.0500(18) Uani 1 1 d . . .
H7A H 0.3750 0.7924 0.2213 0.060 Uiso 1 1 calc R . .
H7B H 0.3485 0.6975 0.2028 0.060 Uiso 1 1 calc R . .
C8 C 0.4025(3) 0.6370(5) 0.2745(2) 0.0457(17) Uani 1 1 d . . .
C9 C 0.3550(3) 0.6383(6) 0.2815(3) 0.057(2) Uani 1 1 d . . .
H9 H 0.3298 0.6745 0.2630 0.068 Uiso 1 1 calc R . .
C10 C 0.3437(4) 0.5871(7) 0.3156(3) 0.074(3) Uani 1 1 d . . .
H10 H 0.3112 0.5901 0.3189 0.089 Uiso 1 1 calc R . .
C11 C 0.3781(4) 0.5340(7) 0.3434(3) 0.076(3) Uani 1 1 d . . .
H11 H 0.3691 0.4979 0.3648 0.091 Uiso 1 1 calc R . .
C12 C 0.4277(4) 0.5330(6) 0.3404(3) 0.061(2) Uani 1 1 d . . .
C13 C 0.4401(3) 0.5855(5) 0.3073(2) 0.0456(17) Uani 1 1 d . . .
C14 C 0.4680(4) 0.4841(6) 0.3686(3) 0.074(3) Uani 1 1 d . . .
H14 H 0.4619 0.4458 0.3906 0.089 Uiso 1 1 calc R . .
C15 C 0.5145(4) 0.4909(7) 0.3650(3) 0.071(3) Uani 1 1 d . . .
H15 H 0.5408 0.4589 0.3845 0.085 Uiso 1 1 calc R . .
C16 C 0.5234(3) 0.5452(6) 0.3322(3) 0.064(2) Uani 1 1 d . . .
H16 H 0.5562 0.5498 0.3300 0.077 Uiso 1 1 calc R . .
C17 C 0.5032(3) 0.8465(6) 0.1247(2) 0.0491(18) Uani 1 1 d . . .
C18 C 0.4899(4) 0.9154(7) 0.0868(3) 0.079(3) Uani 1 1 d . . .
H18A H 0.5199 0.9471 0.0846 0.118 Uiso 1 1 calc R . .
H18B H 0.4663 0.9607 0.0918 0.118 Uiso 1 1 calc R . .
H18C H 0.4751 0.8822 0.0597 0.118 Uiso 1 1 calc R . .
C19 C 0.5319(4) 0.9034(8) 0.1643(3) 0.090(4) Uani 1 1 d . . .
H19A H 0.5411 0.8636 0.1899 0.135 Uiso 1 1 calc R . .
H19B H 0.5111 0.9539 0.1694 0.135 Uiso 1 1 calc R . .
H19C H 0.5618 0.9288 0.1587 0.135 Uiso 1 1 calc R . .
C20 C 0.5379(4) 0.7724(7) 0.1151(4) 0.083(3) Uani 1 1 d . . .
H20A H 0.5668 0.8022 0.1095 0.124 Uiso 1 1 calc R . .
H20B H 0.5204 0.7368 0.0895 0.124 Uiso 1 1 calc R . .
H20C H 0.5487 0.7311 0.1400 0.124 Uiso 1 1 calc R . .
C21 C 0.3478(4) 0.6705(7) 0.0468(3) 0.067(2) Uani 1 1 d . . .
C22 C 0.3372(4) 0.7456(8) 0.0108(3) 0.096(4) Uani 1 1 d . . .
H22A H 0.3172 0.7191 -0.0164 0.145 Uiso 1 1 calc R . .
H22B H 0.3685 0.7681 0.0069 0.145 Uiso 1 1 calc R . .
H22C H 0.3193 0.7969 0.0194 0.145 Uiso 1 1 calc R . .
C23 C 0.3776(4) 0.5920(8) 0.0338(3) 0.088(3) Uani 1 1 d . . .
H23A H 0.3835 0.5435 0.0559 0.133 Uiso 1 1 calc R . .
H23B H 0.4093 0.6159 0.0315 0.133 Uiso 1 1 calc R . .
H23C H 0.3590 0.5664 0.0059 0.133 Uiso 1 1 calc R . .
C24 C 0.2984(4) 0.6340(8) 0.0506(3) 0.091(3) Uani 1 1 d . . .
H24A H 0.2794 0.6093 0.0226 0.137 Uiso 1 1 calc R . .
H24B H 0.2798 0.6842 0.0593 0.137 Uiso 1 1 calc R . .
H24C H 0.3041 0.5850 0.0725 0.137 Uiso 1 1 calc R . .
C25 C 0.5787(3) 1.1137(5) 0.2172(2) 0.0422(16) Uani 1 1 d . . .
C26 C 0.6294(3) 1.1035(5) 0.2407(3) 0.0483(18) Uani 1 1 d . A .
C27 C 0.6642(3) 1.1416(6) 0.2209(3) 0.058(2) Uani 1 1 d . . .
H27 H 0.6981 1.1361 0.2361 0.070 Uiso 1 1 calc R . .
C28 C 0.6526(3) 1.1866(6) 0.1807(3) 0.053(2) Uani 1 1 d . . .
C29 C 0.6024(3) 1.1946(6) 0.1593(3) 0.0510(19) Uani 1 1 d . . .
H29 H 0.5929 1.2250 0.1321 0.061 Uiso 1 1 calc R . .
C30 C 0.5656(3) 1.1594(5) 0.1764(2) 0.0435(17) Uani 1 1 d . . .
C31 C 0.5117(3) 1.1732(5) 0.1515(2) 0.0475(18) Uani 1 1 d . . .
H31A H 0.5100 1.2072 0.1244 0.057 Uiso 1 1 calc R . .
H31B H 0.4959 1.1124 0.1437 0.057 Uiso 1 1 calc R . .
C32 C 0.4423(3) 1.2709(5) 0.1541(2) 0.0458(17) Uani 1 1 d . . .
C33 C 0.4226(3) 1.2733(6) 0.1087(3) 0.057(2) Uani 1 1 d . . .
H33 H 0.4371 1.2377 0.0907 0.068 Uiso 1 1 calc R . .
C34 C 0.3809(3) 1.3293(7) 0.0903(3) 0.067(2) Uani 1 1 d . . .
H34 H 0.3688 1.3317 0.0597 0.080 Uiso 1 1 calc R . .
C35 C 0.3571(3) 1.3801(7) 0.1145(3) 0.075(3) Uani 1 1 d . . .
H35 H 0.3292 1.4165 0.1007 0.090 Uiso 1 1 calc R . .
C36 C 0.3748(3) 1.3777(6) 0.1603(3) 0.059(2) Uani 1 1 d . . .
C37 C 0.4165(3) 1.3223(5) 0.1797(3) 0.0486(19) Uani 1 1 d . . .
C38 C 0.3519(4) 1.4260(6) 0.1885(4) 0.074(3) Uani 1 1 d . . .
H38 H 0.3242 1.4643 0.1765 0.089 Uiso 1 1 calc R . .
C39 C 0.3694(4) 1.4179(6) 0.2324(4) 0.068(3) Uani 1 1 d . . .
H39 H 0.3544 1.4513 0.2509 0.082 Uiso 1 1 calc R . .
C40 C 0.4101(3) 1.3594(6) 0.2501(3) 0.063(2) Uani 1 1 d . . .
H40 H 0.4213 1.3519 0.2807 0.075 Uiso 1 1 calc R . .
C41 C 0.6493(3) 1.0596(5) 0.2866(3) 0.0531(19) Uani 1 1 d D . .
C42 C 0.6102(5) 1.0084(9) 0.3049(4) 0.077(4) Uiso 0.771(16) 1 d PD A 1
C43 C 0.6741(5) 1.1350(9) 0.3188(4) 0.079(4) Uiso 0.771(16) 1 d PD A 1
C44 C 0.6873(5) 0.9844(9) 0.2840(4) 0.075(4) Uiso 0.771(16) 1 d PD A 1
C42' C 0.6404(15) 1.123(2) 0.3214(10) 0.059(11) Uiso 0.229(16) 1 d PD A 2
C43' C 0.7062(7) 1.055(3) 0.2994(14) 0.075(14) Uiso 0.229(16) 1 d PD A 2
C44' C 0.6333(15) 0.9588(16) 0.2837(14) 0.068(13) Uiso 0.229(16) 1 d PD A 2
C45 C 0.6943(3) 1.2274(8) 0.1634(3) 0.074(3) Uani 1 1 d . . .
C46 C 0.6741(4) 1.2645(10) 0.1168(4) 0.103(4) Uani 1 1 d . . .
H46A H 0.6592 1.2138 0.0974 0.155 Uiso 1 1 calc R . .
H46B H 0.7011 1.2915 0.1071 0.155 Uiso 1 1 calc R . .
H46C H 0.6490 1.3117 0.1163 0.155 Uiso 1 1 calc R . .
C47 C 0.7329(4) 1.1518(10) 0.1628(4) 0.110(4) Uani 1 1 d . . .
H47A H 0.7485 1.1311 0.1925 0.164 Uiso 1 1 calc R . .
H47B H 0.7582 1.1769 0.1502 0.164 Uiso 1 1 calc R . .
H47C H 0.7166 1.0995 0.1454 0.164 Uiso 1 1 calc R . .
C48 C 0.7186(5) 1.3062(9) 0.1937(4) 0.119(5) Uani 1 1 d . . .
H48A H 0.6946 1.3558 0.1922 0.178 Uiso 1 1 calc R . .
H48B H 0.7469 1.3298 0.1848 0.178 Uiso 1 1 calc R . .
H48C H 0.7298 1.2832 0.2236 0.178 Uiso 1 1 calc R . .
C49 C 0.5531(6) 0.7061(12) 1.0083(8) 0.101(5) Uiso 0.60(2) 1 d PDU B 1
C50 C 0.5693(6) 0.7970(13) 1.0064(8) 0.095(5) Uiso 0.60(2) 1 d PDU B 1
C51 C 0.5366(7) 0.8674(11) 0.9860(8) 0.095(5) Uiso 0.60(2) 1 d PDU B 1
C52 C 0.4873(7) 0.8412(13) 0.9672(8) 0.096(5) Uiso 0.60(2) 1 d PDU B 1
C53 C 0.4706(6) 0.7506(14) 0.9687(9) 0.100(5) Uiso 0.60(2) 1 d PDU B 1
C54 C 0.5035(7) 0.6803(12) 0.9881(9) 0.103(5) Uiso 0.60(2) 1 d PDU B 1
C55 C 0.5882(9) 0.6309(16) 1.0316(8) 0.142(9) Uiso 0.60(2) 1 d PDU B 1
C49' C 0.5311(10) 0.6798(15) 0.9968(13) 0.107(7) Uiso 0.40(2) 1 d PDU B 2
C50' C 0.5673(9) 0.7495(19) 1.0085(13) 0.105(7) Uiso 0.40(2) 1 d PDU B 2
C51' C 0.5544(10) 0.8411(17) 0.9963(14) 0.105(7) Uiso 0.40(2) 1 d PDU B 2
C52' C 0.5055(11) 0.8662(16) 0.9746(13) 0.104(7) Uiso 0.40(2) 1 d PDU B 2
C53' C 0.4689(8) 0.7976(19) 0.9657(13) 0.102(7) Uiso 0.40(2) 1 d PDU B 2
C54' C 0.4820(9) 0.7060(17) 0.9771(13) 0.103(7) Uiso 0.40(2) 1 d PDU B 2
C55' C 0.5447(15) 0.5805(16) 1.0081(13) 0.138(11) Uiso 0.40(2) 1 d PDU B 2
C56 C 0.2536(7) 0.9264(12) 0.5598(5) 0.145(6) Uiso 0.647(19) 1 d PDU C 1
C57 C 0.2977(7) 0.8936(14) 0.5543(6) 0.143(6) Uiso 0.647(19) 1 d PDU C 1
C58 C 0.3407(7) 0.9501(14) 0.5635(7) 0.138(6) Uiso 0.647(19) 1 d PDU C 1
C59 C 0.3359(7) 1.0394(14) 0.5783(6) 0.132(6) Uiso 0.647(19) 1 d PDU C 1
C60 C 0.2911(7) 1.0718(12) 0.5838(7) 0.133(6) Uiso 0.647(19) 1 d PDU C 1
C61 C 0.2483(7) 1.0161(13) 0.5746(7) 0.136(6) Uiso 0.647(19) 1 d PDU C 1
C62 C 0.2088(8) 0.8673(17) 0.5502(8) 0.188(9) Uiso 0.647(19) 1 d PDU C 1
C56' C 0.2457(9) 0.8771(16) 0.5520(8) 0.119(8) Uiso 0.353(19) 1 d PDU C 2
C57' C 0.2943(9) 0.8944(19) 0.5524(10) 0.111(8) Uiso 0.353(19) 1 d PDU C 2
C58' C 0.3152(9) 0.9799(19) 0.5678(10) 0.102(8) Uiso 0.353(19) 1 d PDU C 2
C59' C 0.2856(10) 1.0436(18) 0.5820(9) 0.101(8) Uiso 0.353(19) 1 d PDU C 2
C60' C 0.2364(10) 1.0281(18) 0.5820(10) 0.106(8) Uiso 0.353(19) 1 d PDU C 2
C61' C 0.2168(9) 0.9422(18) 0.5666(9) 0.111(8) Uiso 0.353(19) 1 d PDU C 2
C62' C 0.2247(13) 0.7876(19) 0.5359(12) 0.158(12) Uiso 0.353(19) 1 d PDU C 2
C63 C 0.1971(15) 0.381(3) 0.1282(10) 0.123(8) Uiso 0.45(3) 1 d PDU D 1
C64 C 0.2158(14) 0.390(3) 0.0920(11) 0.123(8) Uiso 0.45(3) 1 d PDU D 1
C65 C 0.1958(13) 0.454(3) 0.0587(10) 0.124(8) Uiso 0.45(3) 1 d PDU D 1
C66 C 0.1535(14) 0.505(3) 0.0592(10) 0.119(8) Uiso 0.45(3) 1 d PDU D 1
C67 C 0.1346(11) 0.497(2) 0.0955(10) 0.116(8) Uiso 0.45(3) 1 d PDU D 1
C68 C 0.1573(12) 0.438(2) 0.1303(9) 0.115(8) Uiso 0.45(3) 1 d PDU D 1
C69 C 0.2219(13) 0.318(2) 0.1658(10) 0.136(11) Uiso 0.45(3) 1 d PDU D 1
C63' C 0.1853(12) 0.398(3) 0.1298(8) 0.123(7) Uiso 0.55(3) 1 d PDU D 2
C64' C 0.2177(11) 0.370(2) 0.1052(8) 0.120(7) Uiso 0.55(3) 1 d PDU D 2
C65' C 0.2138(10) 0.415(2) 0.0653(8) 0.118(7) Uiso 0.55(3) 1 d PDU D 2
C66' C 0.1782(11) 0.485(2) 0.0495(8) 0.121(7) Uiso 0.55(3) 1 d PDU D 2
C67' C 0.1436(11) 0.506(2) 0.0726(9) 0.121(7) Uiso 0.55(3) 1 d PDU D 2
C68' C 0.1483(10) 0.463(2) 0.1131(8) 0.119(7) Uiso 0.55(3) 1 d PDU D 2
C69' C 0.1938(11) 0.359(2) 0.1755(7) 0.142(10) Uiso 0.55(3) 1 d PDU D 2

loop_
_atom_site_aniso_label
_atom_site_aniso_U_11
_atom_site_aniso_U_22
_atom_site_aniso_U_33
_atom_site_aniso_U_23
_atom_site_aniso_U_13
_atom_site_aniso_U_12
Yb1 0.0360(2) 0.0455(3) 0.0441(3) 0.000 0.0111(2) 0.000
Yb2 0.0429(2) 0.0425(2) 0.0395(2) 0.000 0.01058(18) 0.000
Yb3 0.0464(3) 0.0419(3) 0.0355(2) 0.000 0.0109(2) 0.000
O1 0.044(3) 0.048(3) 0.033(3) 0.003(2) 0.003(2) 0.000(2)
O2 0.043(3) 0.046(3) 0.048(3) -0.001(2) 0.019(2) 0.000(2)
N1 0.036(3) 0.057(4) 0.040(3) 0.007(3) 0.010(3) 0.003(3)
N2 0.048(4) 0.046(4) 0.054(4) 0.005(3) 0.011(3) 0.002(3)
N3 0.044(3) 0.052(4) 0.038(3) 0.001(3) 0.012(3) 0.003(3)
N4 0.051(4) 0.045(4) 0.048(4) -0.003(3) 0.016(3) 0.002(3)
C1 0.041(4) 0.046(4) 0.036(4) 0.001(3) 0.006(3) 0.005(3)
C2 0.049(4) 0.050(4) 0.040(4) 0.001(3) 0.010(3) 0.001(3)
C3 0.062(5) 0.062(5) 0.039(4) 0.005(4) 0.012(4) -0.005(4)
C4 0.057(5) 0.054(5) 0.046(4) 0.004(4) 0.001(4) 0.006(4)
C5 0.042(4) 0.066(5) 0.046(4) 0.003(4) 0.003(4) 0.002(4)
C6 0.041(4) 0.056(5) 0.039(4) 0.002(3) 0.008(3) 0.004(3)
C7 0.038(4) 0.063(5) 0.049(4) 0.000(4) 0.012(3) 0.004(4)
C8 0.044(4) 0.044(4) 0.050(4) -0.006(4) 0.013(3) -0.010(3)
C9 0.044(4) 0.075(6) 0.053(5) -0.001(4) 0.015(4) -0.005(4)
C10 0.061(6) 0.094(7) 0.077(7) 0.008(6) 0.035(5) -0.004(5)
C11 0.086(7) 0.082(7) 0.066(6) 0.018(5) 0.035(5) -0.007(6)
C12 0.077(6) 0.061(6) 0.051(5) 0.002(4) 0.024(4) -0.012(5)
C13 0.052(5) 0.042(4) 0.044(4) -0.006(3) 0.015(4) -0.005(3)
C14 0.097(8) 0.057(5) 0.061(6) 0.018(5) 0.011(5) -0.007(5)
C15 0.075(7) 0.064(6) 0.068(6) 0.022(5) 0.008(5) 0.003(5)
C16 0.060(5) 0.058(5) 0.067(6) 0.006(5) 0.005(4) 0.000(5)
C17 0.064(5) 0.052(4) 0.035(4) 0.002(3) 0.018(4) -0.007(4)
C18 0.083(7) 0.081(7) 0.072(6) 0.019(5) 0.020(6) -0.019(5)
C19 0.102(8) 0.116(9) 0.067(6) -0.029(6) 0.049(6) -0.066(7)
C20 0.071(6) 0.084(7) 0.097(8) -0.007(6) 0.029(6) -0.012(6)
C21 0.071(6) 0.075(6) 0.047(5) -0.004(4) 0.003(4) -0.006(5)
C22 0.115(9) 0.121(10) 0.039(5) 0.005(6) -0.002(5) -0.004(8)
C23 0.102(8) 0.094(8) 0.063(6) -0.023(6) 0.010(6) -0.001(7)
C24 0.078(7) 0.117(9) 0.060(6) -0.006(6) -0.011(5) -0.020(7)
C25 0.038(4) 0.045(4) 0.044(4) -0.004(3) 0.012(3) 0.003(3)
C26 0.046(4) 0.047(4) 0.053(4) -0.006(4) 0.015(4) -0.003(4)
C27 0.041(4) 0.067(5) 0.063(5) -0.011(5) 0.011(4) 0.001(4)
C28 0.044(4) 0.063(5) 0.055(5) -0.005(4) 0.019(4) -0.007(4)
C29 0.051(5) 0.061(5) 0.047(4) -0.004(4) 0.022(4) -0.008(4)
C30 0.040(4) 0.053(4) 0.041(4) -0.004(3) 0.015(3) -0.001(3)
C31 0.049(4) 0.057(5) 0.036(4) -0.001(3) 0.009(3) -0.002(4)
C32 0.045(4) 0.048(4) 0.045(4) -0.004(4) 0.014(3) -0.007(4)
C33 0.048(5) 0.069(5) 0.047(5) -0.001(4) 0.004(4) -0.002(4)
C34 0.059(5) 0.084(7) 0.047(5) 0.003(5) -0.002(4) 0.003(5)
C35 0.058(6) 0.084(7) 0.075(7) 0.019(6) 0.008(5) 0.012(5)
C36 0.052(5) 0.054(5) 0.070(6) 0.006(4) 0.013(4) 0.013(4)
C37 0.039(4) 0.048(4) 0.055(5) 0.005(4) 0.008(4) -0.005(3)
C38 0.065(6) 0.060(6) 0.099(8) 0.015(5) 0.028(6) 0.019(5)
C39 0.069(6) 0.056(5) 0.089(7) 0.008(5) 0.037(6) 0.007(4)
C40 0.072(6) 0.053(5) 0.069(6) 0.000(5) 0.031(5) 0.003(5)
C41 0.041(4) 0.057(5) 0.054(5) 0.012(4) 0.001(3) 0.006(4)
C45 0.057(5) 0.099(8) 0.074(6) -0.007(6) 0.033(5) -0.027(5)
C46 0.077(7) 0.158(12) 0.088(8) 0.008(8) 0.043(6) -0.044(8)
C47 0.055(6) 0.173(13) 0.114(10) -0.032(9) 0.043(6) -0.013(7)
C48 0.114(10) 0.126(10) 0.128(11) -0.038(9) 0.052(9) -0.081(8)

loop_
_atom_type_symbol
_atom_type_description
_atom_type_scat_dispersion_real
_atom_type_scat_dispersion_imag
_atom_type_scat_source
C C 0.0033 0.0016 'International Tables Vol C Tables 4.2.6.8 and 6.1.1.4'
H H 0.0000 0.0000 'International Tables Vol C Tables 4.2.6.8 and 6.1.1.4'
N N 0.0061 0.0033 'International Tables Vol C Tables 4.2.6.8 and 6.1.1.4'
O O 0.0106 0.0060 'International Tables Vol C Tables 4.2.6.8 and 6.1.1.4'
Yb Yb -0.3850 5.5486 'International Tables Vol C Tables 4.2.6.8 and 6.1.1.4'

loop_
_geom_angle_atom_site_label_1
_geom_angle_atom_site_label_2
_geom_angle_atom_site_label_3
_geom_angle
_geom_angle_site_symmetry_1
_geom_angle_site_symmetry_3
O1 Yb1 O1 75.8(2) 2_655 .
O1 Yb1 N1 80.7(2) 2_655 2_655
O1 Yb1 N1 111.7(2) . 2_655
O1 Yb1 N1 111.7(2) 2_655 .
O1 Yb1 N1 80.7(2) . .
N1 Yb1 N1 164.8(3) 2_655 .
O1 Yb1 N2 146.3(2) 2_655 2_655
O1 Yb1 N2 101.1(2) . 2_655
N1 Yb1 N2 69.2(2) 2_655 2_655
N1 Yb1 N2 100.6(2) . 2_655
O1 Yb1 N2 101.1(2) 2_655 .
O1 Yb1 N2 146.3(2) . .
N1 Yb1 N2 100.6(2) 2_655 .
N1 Yb1 N2 69.2(2) . .
N2 Yb1 N2 99.1(3) 2_655 .
O1 Yb1 C1 26.20(18) 2_655 2_655
O1 Yb1 C1 101.97(19) . 2_655
N1 Yb1 C1 70.3(2) 2_655 2_655
N1 Yb1 C1 116.9(2) . 2_655
N2 Yb1 C1 138.5(2) 2_655 2_655
N2 Yb1 C1 79.5(2) . 2_655
O1 Yb1 C1 101.97(19) 2_655 .
O1 Yb1 C1 26.20(18) . .
N1 Yb1 C1 116.9(2) 2_655 .
N1 Yb1 C1 70.3(2) . .
N2 Yb1 C1 79.5(2) 2_655 .
N2 Yb1 C1 138.5(2) . .
C1 Yb1 C1 128.2(3) 2_655 .
O1 Yb1 C8 99.39(19) 2_655 2_655
O1 Yb1 C8 106.76(18) . 2_655
N1 Yb1 C8 21.3(2) 2_655 2_655
N1 Yb1 C8 148.9(2) . 2_655
N2 Yb1 C8 48.6(2) 2_655 2_655
N2 Yb1 C8 106.9(2) . 2_655
C1 Yb1 C8 91.6(2) 2_655 2_655
C1 Yb1 C8 102.81(19) . 2_655
O1 Yb1 C8 106.76(18) 2_655 .
O1 Yb1 C8 99.39(19) . .
N1 Yb1 C8 148.9(2) 2_655 .
N1 Yb1 C8 21.3(2) . .
N2 Yb1 C8 106.9(2) 2_655 .
N2 Yb1 C8 48.6(2) . .
C1 Yb1 C8 102.81(19) 2_655 .
C1 Yb1 C8 91.6(2) . .
C8 Yb1 C8 146.8(3) 2_655 .
O1 Yb1 Yb2 37.88(12) 2_655 .
O1 Yb1 Yb2 37.88(12) . .
N1 Yb1 Yb2 97.60(16) 2_655 .
N1 Yb1 Yb2 97.60(16) . .
N2 Yb1 Yb2 130.44(15) 2_655 .
N2 Yb1 Yb2 130.44(15) . .
C1 Yb1 Yb2 64.08(14) 2_655 .
C1 Yb1 Yb2 64.08(14) . .
C8 Yb1 Yb2 106.62(14) 2_655 .
C8 Yb1 Yb2 106.62(14) . .
O1 Yb2 O1 72.0(2) . 2_655
O1 Yb2 O2 130.89(16) . .
O1 Yb2 O2 131.01(17) 2_655 .
O1 Yb2 O2 131.01(17) . 2_655
O1 Yb2 O2 130.89(16) 2_655 2_655
O2 Yb2 O2 71.8(2) . 2_655
O1 Yb2 C19 99.8(3) . 2_655
O1 Yb2 C19 58.1(2) 2_655 2_655
O2 Yb2 C19 129.3(3) . 2_655
O2 Yb2 C19 74.1(2) 2_655 2_655
O1 Yb2 C42 75.5(3) . 2_655
O1 Yb2 C42 131.3(3) 2_655 2_655
O2 Yb2 C42 97.6(3) . 2_655
O2 Yb2 C42 57.1(3) 2_655 2_655
C19 Yb2 C42 94.1(3) 2_655 2_655
O1 Yb2 Yb3 144.00(11) . .
O1 Yb2 Yb3 144.00(11) 2_655 .
O2 Yb2 Yb3 35.89(11) . .
O2 Yb2 Yb3 35.89(11) 2_655 .
C19 Yb2 Yb3 102.8(2) 2_655 .
C42 Yb2 Yb3 75.3(2) 2_655 .
O1 Yb2 Yb1 36.00(11) . .
O1 Yb2 Yb1 36.00(11) 2_655 .
O2 Yb2 Yb1 144.11(11) . .
O2 Yb2 Yb1 144.11(11) 2_655 .
C19 Yb2 Yb1 77.2(2) 2_655 .
C42 Yb2 Yb1 104.7(2) 2_655 .
Yb3 Yb2 Yb1 180.0 . .
O2 Yb3 O2 76.3(2) . 2_655
O2 Yb3 N3 80.9(2) . .
O2 Yb3 N3 111.7(2) 2_655 .
O2 Yb3 N3 111.7(2) . 2_655
O2 Yb3 N3 80.9(2) 2_655 2_655
N3 Yb3 N3 164.5(3) . 2_655
O2 Yb3 N4 101.10(19) . 2_655
O2 Yb3 N4 147.1(2) 2_655 2_655
N3 Yb3 N4 100.0(2) . 2_655
N3 Yb3 N4 69.5(2) 2_655 2_655
O2 Yb3 N4 147.1(2) . .
O2 Yb3 N4 101.10(19) 2_655 .
N3 Yb3 N4 69.5(2) . .
N3 Yb3 N4 100.0(2) 2_655 .
N4 Yb3 N4 98.0(3) 2_655 .
O2 Yb3 C25 25.93(18) . .
O2 Yb3 C25 102.16(19) 2_655 .
N3 Yb3 C25 69.8(2) . .
N3 Yb3 C25 117.6(2) 2_655 .
N4 Yb3 C25 80.1(2) 2_655 .
N4 Yb3 C25 138.2(2) . .
O2 Yb3 C25 102.16(19) . 2_655
O2 Yb3 C25 25.93(18) 2_655 2_655
N3 Yb3 C25 117.6(2) . 2_655
N3 Yb3 C25 69.8(2) 2_655 2_655
N4 Yb3 C25 138.2(2) 2_655 2_655
N4 Yb3 C25 80.1(2) . 2_655
C25 Yb3 C25 128.1(3) . 2_655
O2 Yb3 C32 100.26(19) . .
O2 Yb3 C32 107.19(18) 2_655 .
N3 Yb3 C32 21.7(2) . .
N3 Yb3 C32 148.0(2) 2_655 .
N4 Yb3 C32 105.5(2) 2_655 .
N4 Yb3 C32 48.5(2) . .
C25 Yb3 C32 91.41(19) . .
C25 Yb3 C32 103.82(19) 2_655 .
O2 Yb3 C32 107.19(18) . 2_655
O2 Yb3 C32 100.26(19) 2_655 2_655
N3 Yb3 C32 148.0(2) . 2_655
N3 Yb3 C32 21.7(2) 2_655 2_655
N4 Yb3 C32 48.5(2) 2_655 2_655
N4 Yb3 C32 105.5(2) . 2_655
C25 Yb3 C32 103.82(19) . 2_655
C25 Yb3 C32 91.41(19) 2_655 2_655
C32 Yb3 C32 145.0(3) . 2_655
O2 Yb3 Yb2 38.13(12) . .
O2 Yb3 Yb2 38.13(12) 2_655 .
N3 Yb3 Yb2 97.73(16) . .
N3 Yb3 Yb2 97.73(16) 2_655 .
N4 Yb3 Yb2 131.01(15) 2_655 .
N4 Yb3 Yb2 131.01(15) . .
C25 Yb3 Yb2 64.04(14) . .
C25 Yb3 Yb2 64.04(14) 2_655 .
C32 Yb3 Yb2 107.52(14) . .
C32 Yb3 Yb2 107.52(14) 2_655 .
C1 O1 Yb1 108.8(4) . .
C1 O1 Yb2 145.1(4) . .
Yb1 O1 Yb2 106.11(18) . .
C25 O2 Yb3 109.7(4) . .
C25 O2 Yb2 144.2(4) . .
Yb3 O2 Yb2 105.98(18) . .
C8 N1 C7 116.6(6) . .
C8 N1 Yb1 121.0(5) . .
C7 N1 Yb1 120.6(4) . .
C16 N2 C13 117.9(7) . .
C16 N2 Yb1 125.8(6) . .
C13 N2 Yb1 116.0(5) . .
C32 N3 C31 116.0(6) . .
C32 N3 Yb3 121.1(5) . .
C31 N3 Yb3 121.4(4) . .
C40 N4 C37 119.1(7) . .
C40 N4 Yb3 125.4(6) . .
C37 N4 Yb3 115.3(5) . .
O1 C1 C6 117.1(6) . .
O1 C1 C2 121.9(6) . .
C6 C1 C2 121.0(7) . .
O1 C1 Yb1 45.0(3) . .
C6 C1 Yb1 94.3(4) . .
C2 C1 Yb1 125.5(5) . .
C3 C2 C1 116.0(7) . .
C3 C2 C17 117.2(7) . .
C1 C2 C17 126.8(7) . .
C4 C3 C2 125.0(7) . .
C4 C3 H3 117.5 . .
C2 C3 H3 117.5 . .
C3 C4 C5 116.9(7) . .
C3 C4 C21 120.6(8) . .
C5 C4 C21 122.4(8) . .
C4 C5 C6 121.6(8) . .
C4 C5 H5 119.2 . .
C6 C5 H5 119.2 . .
C5 C6 C1 119.4(7) . .
C5 C6 C7 118.9(7) . .
C1 C6 C7 121.7(7) . .
N1 C7 C6 111.3(6) . .
N1 C7 H7A 109.4 . .
C6 C7 H7A 109.4 . .
N1 C7 H7B 109.4 . .
C6 C7 H7B 109.4 . .
H7A C7 H7B 108.0 . .
N1 C8 C9 129.0(7) . .
N1 C8 C13 116.3(6) . .
C9 C8 C13 114.7(7) . .
N1 C8 Yb1 37.6(3) . .
C9 C8 Yb1 161.8(6) . .
C13 C8 Yb1 79.7(4) . .
C8 C9 C10 122.2(8) . .
C8 C9 H9 118.9 . .
C10 C9 H9 118.9 . .
C11 C10 C9 122.0(9) . .
C11 C10 H10 119.0 . .
C9 C10 H10 119.0 . .
C10 C11 C12 119.6(9) . .
C10 C11 H11 120.2 . .
C12 C11 H11 120.2 . .
C13 C12 C11 119.4(8) . .
C13 C12 C14 114.9(8) . .
C11 C12 C14 125.7(9) . .
N2 C13 C12 122.9(8) . .
N2 C13 C8 115.3(7) . .
C12 C13 C8 121.7(7) . .
C15 C14 C12 122.0(9) . .
C15 C14 H14 119.0 . .
C12 C14 H14 119.0 . .
C14 C15 C16 119.1(9) . .
C14 C15 H15 120.5 . .
C16 C15 H15 120.5 . .
N2 C16 C15 123.2(9) . .
N2 C16 H16 118.4 . .
C15 C16 H16 118.4 . .
C18 C17 C20 108.9(7) . .
C18 C17 C19 105.2(8) . .
C20 C17 C19 108.6(8) . .
C18 C17 C2 109.5(7) . .
C20 C17 C2 109.3(7) . .
C19 C17 C2 115.2(6) . .
C17 C18 H18A 109.5 . .
C17 C18 H18B 109.5 . .
H18A C18 H18B 109.5 . .
C17 C18 H18C 109.5 . .
H18A C18 H18C 109.5 . .
H18B C18 H18C 109.5 . .
C17 C19 H19A 109.5 . .
C17 C19 H19B 109.5 . .
H19A C19 H19B 109.5 . .
C17 C19 H19C 109.5 . .
H19A C19 H19C 109.5 . .
H19B C19 H19C 109.5 . .
C17 C20 H20A 109.5 . .
C17 C20 H20B 109.5 . .
H20A C20 H20B 109.5 . .
C17 C20 H20C 109.5 . .
H20A C20 H20C 109.5 . .
H20B C20 H20C 109.5 . .
C24 C21 C23 109.9(9) . .
C24 C21 C22 108.0(9) . .
C23 C21 C22 109.1(8) . .
C24 C21 C4 112.2(8) . .
C23 C21 C4 108.8(8) . .
C22 C21 C4 108.8(8) . .
C21 C22 H22A 109.5 . .
C21 C22 H22B 109.5 . .
H22A C22 H22B 109.5 . .
C21 C22 H22C 109.5 . .
H22A C22 H22C 109.5 . .
H22B C22 H22C 109.5 . .
C21 C23 H23A 109.5 . .
C21 C23 H23B 109.5 . .
H23A C23 H23B 109.5 . .
C21 C23 H23C 109.5 . .
H23A C23 H23C 109.5 . .
H23B C23 H23C 109.5 . .
C21 C24 H24A 109.5 . .
C21 C24 H24B 109.5 . .
H24A C24 H24B 109.5 . .
C21 C24 H24C 109.5 . .
H24A C24 H24C 109.5 . .
H24B C24 H24C 109.5 . .
O2 C25 C30 118.3(6) . .
O2 C25 C26 121.2(6) . .
C30 C25 C26 120.5(6) . .
O2 C25 Yb3 44.3(3) . .
C30 C25 Yb3 95.0(4) . .
C26 C25 Yb3 125.8(5) . .
C27 C26 C25 115.7(7) . .
C27 C26 C41 117.9(7) . .
C25 C26 C41 126.3(7) . .
C28 C27 C26 125.4(7) . .
C28 C27 H27 117.3 . .
C26 C27 H27 117.3 . .
C29 C28 C27 116.1(7) . .
C29 C28 C45 123.8(8) . .
C27 C28 C45 120.1(8) . .
C30 C29 C28 122.4(8) . .
C30 C29 H29 118.8 . .
C28 C29 H29 118.8 . .
C29 C30 C25 119.9(7) . .
C29 C30 C31 119.0(7) . .
C25 C30 C31 121.1(6) . .
N3 C31 C30 111.6(6) . .
N3 C31 H31A 109.3 . .
C30 C31 H31A 109.3 . .
N3 C31 H31B 109.3 . .
C30 C31 H31B 109.3 . .
H31A C31 H31B 108.0 . .
N3 C32 C33 127.4(7) . .
N3 C32 C37 115.4(7) . .
C33 C32 C37 117.3(7) . .
N3 C32 Yb3 37.2(3) . .
C33 C32 Yb3 161.8(6) . .
C37 C32 Yb3 79.2(4) . .
C32 C33 C34 119.4(8) . .
C32 C33 H33 120.3 . .
C34 C33 H33 120.3 . .
C35 C34 C33 123.4(9) . .
C35 C34 H34 118.3 . .
C33 C34 H34 118.3 . .
C34 C35 C36 119.1(9) . .
C34 C35 H35 120.5 . .
C36 C35 H35 120.5 . .
C35 C36 C37 118.8(8) . .
C35 C36 C38 123.6(8) . .
C37 C36 C38 117.6(8) . .
N4 C37 C36 121.1(8) . .
N4 C37 C32 117.0(7) . .
C36 C37 C32 121.9(8) . .
C39 C38 C36 120.9(9) . .
C39 C38 H38 119.6 . .
C36 C38 H38 119.6 . .
C38 C39 C40 119.4(9) . .
C38 C39 H39 120.3 . .
C40 C39 H39 120.3 . .
N4 C40 C39 121.9(9) . .
N4 C40 H40 119.1 . .
C39 C40 H40 119.1 . .
C42' C41 C44' 121(2) . .
C42' C41 C43 37.8(14) . .
C44' C41 C43 142.7(18) . .
C42' C41 C43' 101(2) . .
C44' C41 C43' 104(2) . .
C43 C41 C43' 66.6(18) . .
C42' C41 C44 136.2(16) . .
C44' C41 C44 61.2(17) . .
C43 C41 C44 110.2(9) . .
C43' C41 C44 45.7(17) . .
C42' C41 C26 110.8(15) . .
C44' C41 C26 108.2(17) . .
C43 C41 C26 108.8(8) . .
C43' C41 C26 110.5(18) . .
C44 C41 C26 108.4(7) . .
C42' C41 C42 74.8(17) . .
C44' C41 C42 48.9(16) . .
C43 C41 C42 108.7(9) . .
C43' C41 C42 131.6(18) . .
C44 C41 C42 104.7(8) . .
C26 C41 C42 115.9(7) . .
C48 C45 C46 109.6(10) . .
C48 C45 C28 108.0(8) . .
C46 C45 C28 111.5(8) . .
C48 C45 C47 110.0(9) . .
C46 C45 C47 108.0(9) . .
C28 C45 C47 109.7(9) . .
C45 C46 H46A 109.5 . .
C45 C46 H46B 109.5 . .
H46A C46 H46B 109.5 . .
C45 C46 H46C 109.5 . .
H46A C46 H46C 109.5 . .
H46B C46 H46C 109.5 . .
C45 C47 H47A 109.5 . .
C45 C47 H47B 109.5 . .
H47A C47 H47B 109.5 . .
C45 C47 H47C 109.5 . .
H47A C47 H47C 109.5 . .
H47B C47 H47C 109.5 . .
C45 C48 H48A 109.5 . .
C45 C48 H48B 109.5 . .
H48A C48 H48B 109.5 . .
C45 C48 H48C 109.5 . .
H48A C48 H48C 109.5 . .
H48B C48 H48C 109.5 . .
C50 C49 C54 121.3(12) . .
C50 C49 C55 121.3(12) . .
C54 C49 C55 117.3(12) . .
C49 C50 C51 121.5(13) . .
C52 C51 C50 116.4(13) . .
C53 C52 C51 122.7(14) . .
C52 C53 C54 120.7(13) . .
C53 C54 C49 117.2(13) . .
C54' C49' C50' 118.4(15) . .
C54' C49' C55' 121.3(14) . .
C50' C49' C55' 120.1(14) . .
C51' C50' C49' 119.4(16) . .
C50' C51' C52' 121.7(16) . .
C53' C52' C51' 118.6(16) . .
C54' C53' C52' 119.5(16) . .
C53' C54' C49' 122.0(16) . .
C57 C56 C61 122.7(14) . .
C57 C56 C62 121.1(13) . .
C61 C56 C62 116.2(13) . .
C56 C57 C58 121.2(16) . .
C59 C58 C57 116.5(15) . .
C58 C59 C60 121.9(16) . .
C59 C60 C61 121.8(14) . .
C56 C61 C60 116.0(14) . .
C57' C56' C61' 122.2(16) . .
C57' C56' C62' 117.8(14) . .
C61' C56' C62' 120.0(14) . .
C56' C57' C58' 118.7(17) . .
C59' C58' C57' 117.9(16) . .
C58' C59' C60' 124.7(18) . .
C61' C60' C59' 115.9(17) . .
C60' C61' C56' 120.5(17) . .
C64 C63 C68 118.0(15) . .
C64 C63 C69 121.1(14) . .
C68 C63 C69 120.7(14) . .
C63 C64 C65 121.9(17) . .
C64 C65 C66 120.1(16) . .
C67 C66 C65 117.9(16) . .
C68 C67 C66 121.2(15) . .
C63 C68 C67 120.5(16) . .
C68' C63' C64' 120.4(14) . .
C68' C63' C69' 121.4(13) . .
C64' C63' C69' 118.1(13) . .
C65' C64' C63' 118.0(15) . .
C64' C65' C66' 121.6(14) . .
C67' C66' C65' 119.4(15) . .
C66' C67' C68' 119.0(15) . .
C63' C68' C67' 121.3(15) . .

loop_
_geom_bond_atom_site_label_1
_geom_bond_atom_site_label_2
_geom_bond_distance
_geom_bond_site_symmetry_2
Yb1 O1 2.218(5) 2_655
Yb1 O1 2.218(5) .
Yb1 N1 2.250(6) 2_655
Yb1 N1 2.250(6) .
Yb1 N2 2.395(6) 2_655
Yb1 N2 2.395(6) .
Yb1 C1 2.968(7) 2_655
Yb1 C1 2.968(7) .
Yb1 C8 3.158(7) 2_655
Yb1 C8 3.158(7) .
Yb1 Yb2 3.6254(7) .
Yb2 O1 2.317(5) .
Yb2 O1 2.317(5) 2_655
Yb2 O2 2.327(5) .
Yb2 O2 2.327(5) 2_655
Yb2 C19 3.165(9) 2_655
Yb2 C42 3.192(13) 2_655
Yb2 Yb3 3.6223(7) .
Yb3 O2 2.209(5) .
Yb3 O2 2.209(5) 2_655
Yb3 N3 2.244(6) .
Yb3 N3 2.244(6) 2_655
Yb3 N4 2.388(6) 2_655
Yb3 N4 2.388(6) .
Yb3 C25 2.975(7) .
Yb3 C25 2.975(7) 2_655
Yb3 C32 3.177(8) .
Yb3 C32 3.177(8) 2_655
O1 C1 1.384(8) .
O2 C25 1.383(8) .
N1 C8 1.340(9) .
N1 C7 1.480(9) .
N2 C16 1.333(10) .
N2 C13 1.364(9) .
N3 C32 1.370(9) .
N3 C31 1.471(9) .
N4 C40 1.347(10) .
N4 C37 1.381(10) .
C1 C6 1.406(10) .
C1 C2 1.407(10) .
C2 C3 1.404(10) .
C2 C17 1.537(10) .
C3 C4 1.383(11) .
C3 H3 0.9400 .
C4 C5 1.387(11) .
C4 C21 1.547(11) .
C5 C6 1.403(10) .
C5 H5 0.9400 .
C6 C7 1.507(10) .
C7 H7A 0.9800 .
C7 H7B 0.9800 .
C8 C9 1.401(10) .
C8 C13 1.462(10) .
C9 C10 1.412(12) .
C9 H9 0.9400 .
C10 C11 1.349(13) .
C10 H10 0.9400 .
C11 C12 1.413(13) .
C11 H11 0.9400 .
C12 C13 1.412(11) .
C12 C14 1.417(13) .
C14 C15 1.336(13) .
C14 H14 0.9400 .
C15 C16 1.375(12) .
C15 H15 0.9400 .
C16 H16 0.9400 .
C17 C18 1.524(11) .
C17 C20 1.527(12) .
C17 C19 1.528(11) .
C18 H18A 0.9700 .
C18 H18B 0.9700 .
C18 H18C 0.9700 .
C19 H19A 0.9700 .
C19 H19B 0.9700 .
C19 H19C 0.9700 .
C20 H20A 0.9700 .
C20 H20B 0.9700 .
C20 H20C 0.9700 .
C21 C24 1.511(13) .
C21 C23 1.523(13) .
C21 C22 1.540(13) .
C22 H22A 0.9700 .
C22 H22B 0.9700 .
C22 H22C 0.9700 .
C23 H23A 0.9700 .
C23 H23B 0.9700 .
C23 H23C 0.9700 .
C24 H24A 0.9700 .
C24 H24B 0.9700 .
C24 H24C 0.9700 .
C25 C30 1.406(10) .
C25 C26 1.413(10) .
C26 C27 1.405(11) .
C26 C41 1.543(10) .
C27 C28 1.386(11) .
C27 H27 0.9400 .
C28 C29 1.385(11) .
C28 C45 1.531(11) .
C29 C30 1.382(10) .
C29 H29 0.9400 .
C30 C31 1.507(10) .
C31 H31A 0.9800 .
C31 H31B 0.9800 .
C32 C33 1.395(10) .
C32 C37 1.428(11) .
C33 C34 1.403(12) .
C33 H33 0.9400 .
C34 C35 1.355(13) .
C34 H34 0.9400 .
C35 C36 1.404(12) .
C35 H35 0.9400 .
C36 C37 1.405(11) .
C36 C38 1.414(12) .
C38 C39 1.351(14) .
C38 H38 0.9400 .
C39 C40 1.401(12) .
C39 H39 0.9400 .
C40 H40 0.9400 .
C41 C42' 1.506(18) .
C41 C44' 1.511(19) .
C41 C43 1.520(12) .
C41 C43' 1.525(19) .
C41 C44 1.529(12) .
C41 C42 1.555(12) .
C45 C48 1.520(14) .
C45 C46 1.529(14) .
C45 C47 1.534(15) .
C46 H46A 0.9700 .
C46 H46B 0.9700 .
C46 H46C 0.9700 .
C47 H47A 0.9700 .
C47 H47B 0.9700 .
C47 H47C 0.9700 .
C48 H48A 0.9700 .
C48 H48B 0.9700 .
C48 H48C 0.9700 .
C49 C50 1.388(9) .
C49 C54 1.406(10) .
C49 C55 1.508(13) .
C50 C51 1.397(9) .
C51 C52 1.392(9) .
C52 C53 1.387(10) .
C53 C54 1.389(9) .
C49' C54' 1.391(10) .
C49' C50' 1.397(10) .
C49' C55' 1.495(14) .
C50' C51' 1.391(10) .
C51' C52' 1.396(10) .
C52' C53' 1.391(10) .
C53' C54' 1.387(10) .
C56 C57 1.374(10) .
C56 C61 1.393(10) .
C56 C62 1.470(14) .
C57 C58 1.410(10) .
C58 C59 1.386(10) .
C59 C60 1.388(10) .
C60 C61 1.398(10) .
C56' C57' 1.374(10) .
C56' C61' 1.393(10) .
C56' C62' 1.447(15) .
C57' C58' 1.389(10) .
C58' C59' 1.387(10) .
C59' C60' 1.388(10) .
C60' C61' 1.383(10) .
C63 C64 1.389(10) .
C63 C68 1.393(10) .
C63 C69 1.509(14) .
C64 C65 1.390(10) .
C65 C66 1.400(10) .
C66 C67 1.399(10) .
C67 C68 1.394(10) .
C63' C68' 1.385(10) .
C63' C64' 1.404(10) .
C63' C69' 1.512(14) .
C64' C65' 1.398(10) .
C65' C66' 1.404(10) .
C66' C67' 1.395(10) .
C67' C68' 1.398(10) .

loop_
_geom_torsion_atom_site_label_1
_geom_torsion_atom_site_label_2
_geom_torsion_atom_site_label_3
_geom_torsion_atom_site_label_4
_geom_torsion
_geom_torsion_site_symmetry_1
_geom_torsion_site_symmetry_4
O1 Yb1 Yb2 O1 180.000(1) 2_655 .
N1 Yb1 Yb2 O1 115.9(3) 2_655 .
N1 Yb1 Yb2 O1 -64.1(3) . .
N2 Yb1 Yb2 O1 46.8(3) 2_655 .
N2 Yb1 Yb2 O1 -133.2(3) . .
C1 Yb1 Yb2 O1 179.7(3) 2_655 .
C1 Yb1 Yb2 O1 -0.3(3) . .
C8 Yb1 Yb2 O1 96.1(2) 2_655 .
C8 Yb1 Yb2 O1 -83.9(2) . .
O1 Yb1 Yb2 O1 180.000(1) . 2_655
N1 Yb1 Yb2 O1 -64.1(3) 2_655 2_655
N1 Yb1 Yb2 O1 115.9(3) . 2_655
N2 Yb1 Yb2 O1 -133.2(3) 2_655 2_655
N2 Yb1 Yb2 O1 46.8(3) . 2_655
C1 Yb1 Yb2 O1 -0.3(3) 2_655 2_655
C1 Yb1 Yb2 O1 179.7(3) . 2_655
C8 Yb1 Yb2 O1 -83.9(2) 2_655 2_655
C8 Yb1 Yb2 O1 96.1(2) . 2_655
O1 Yb1 Yb2 O2 90.1(3) 2_655 .
O1 Yb1 Yb2 O2 -89.9(3) . .
N1 Yb1 Yb2 O2 26.0(3) 2_655 .
N1 Yb1 Yb2 O2 -154.0(3) . .
N2 Yb1 Yb2 O2 -43.0(3) 2_655 .
N2 Yb1 Yb2 O2 137.0(3) . .
C1 Yb1 Yb2 O2 89.8(3) 2_655 .
C1 Yb1 Yb2 O2 -90.2(3) . .
C8 Yb1 Yb2 O2 6.2(3) 2_655 .
C8 Yb1 Yb2 O2 -173.8(3) . .
O1 Yb1 Yb2 O2 -89.9(3) 2_655 2_655
O1 Yb1 Yb2 O2 90.1(3) . 2_655
N1 Yb1 Yb2 O2 -154.0(3) 2_655 2_655
N1 Yb1 Yb2 O2 26.0(3) . 2_655
N2 Yb1 Yb2 O2 137.0(3) 2_655 2_655
N2 Yb1 Yb2 O2 -43.0(3) . 2_655
C1 Yb1 Yb2 O2 -90.2(3) 2_655 2_655
C1 Yb1 Yb2 O2 89.8(3) . 2_655
C8 Yb1 Yb2 O2 -173.8(3) 2_655 2_655
C8 Yb1 Yb2 O2 6.2(3) . 2_655
O1 Yb1 Yb2 C19 -52.4(3) 2_655 2_655
O1 Yb1 Yb2 C19 127.6(3) . 2_655
N1 Yb1 Yb2 C19 -116.5(3) 2_655 2_655
N1 Yb1 Yb2 C19 63.5(3) . 2_655
N2 Yb1 Yb2 C19 174.4(3) 2_655 2_655
N2 Yb1 Yb2 C19 -5.6(3) . 2_655
C1 Yb1 Yb2 C19 -52.7(3) 2_655 2_655
C1 Yb1 Yb2 C19 127.3(3) . 2_655
C8 Yb1 Yb2 C19 -136.3(2) 2_655 2_655
C8 Yb1 Yb2 C19 43.7(2) . 2_655
O1 Yb1 Yb2 C42 -143.3(3) 2_655 2_655
O1 Yb1 Yb2 C42 36.7(3) . 2_655
N1 Yb1 Yb2 C42 152.6(3) 2_655 2_655
N1 Yb1 Yb2 C42 -27.4(3) . 2_655
N2 Yb1 Yb2 C42 83.5(3) 2_655 2_655
N2 Yb1 Yb2 C42 -96.5(3) . 2_655
C1 Yb1 Yb2 C42 -143.6(3) 2_655 2_655
C1 Yb1 Yb2 C42 36.4(3) . 2_655
C8 Yb1 Yb2 C42 132.8(3) 2_655 2_655
C8 Yb1 Yb2 C42 -47.2(3) . 2_655
O1 Yb1 Yb2 Yb3 -110(100) 2_655 .
O1 Yb1 Yb2 Yb3 70(100) . .
N1 Yb1 Yb2 Yb3 -175(100) 2_655 .
N1 Yb1 Yb2 Yb3 5(100) . .
N2 Yb1 Yb2 Yb3 116(100) 2_655 .
N2 Yb1 Yb2 Yb3 -64(100) . .
C1 Yb1 Yb2 Yb3 -111(100) 2_655 .
C1 Yb1 Yb2 Yb3 69(100) . .
C8 Yb1 Yb2 Yb3 166(100) 2_655 .
C8 Yb1 Yb2 Yb3 -14(100) . .
O1 Yb2 Yb3 O2 -89.9(3) . .
O1 Yb2 Yb3 O2 90.1(3) 2_655 .
O2 Yb2 Yb3 O2 180.0 2_655 .
C19 Yb2 Yb3 O2 142.5(3) 2_655 .
C42 Yb2 Yb3 O2 -126.6(3) 2_655 .
Yb1 Yb2 Yb3 O2 -159(100) . .
O1 Yb2 Yb3 O2 90.1(3) . 2_655
O1 Yb2 Yb3 O2 -89.9(3) 2_655 2_655
O2 Yb2 Yb3 O2 180.0 . 2_655
C19 Yb2 Yb3 O2 -37.5(3) 2_655 2_655
C42 Yb2 Yb3 O2 53.4(3) 2_655 2_655
Yb1 Yb2 Yb3 O2 21(100) . 2_655
O1 Yb2 Yb3 N3 -25.4(3) . .
O1 Yb2 Yb3 N3 154.6(3) 2_655 .
O2 Yb2 Yb3 N3 64.4(3) . .
O2 Yb2 Yb3 N3 -115.6(3) 2_655 .
C19 Yb2 Yb3 N3 -153.0(3) 2_655 .
C42 Yb2 Yb3 N3 -62.1(3) 2_655 .
Yb1 Yb2 Yb3 N3 -95(100) . .
O1 Yb2 Yb3 N3 154.6(3) . 2_655
O1 Yb2 Yb3 N3 -25.4(3) 2_655 2_655
O2 Yb2 Yb3 N3 -115.6(3) . 2_655
O2 Yb2 Yb3 N3 64.4(3) 2_655 2_655
C19 Yb2 Yb3 N3 27.0(3) 2_655 2_655
C42 Yb2 Yb3 N3 117.9(3) 2_655 2_655
Yb1 Yb2 Yb3 N3 85(100) . 2_655
O1 Yb2 Yb3 N4 -135.9(3) . 2_655
O1 Yb2 Yb3 N4 44.1(3) 2_655 2_655
O2 Yb2 Yb3 N4 -46.0(3) . 2_655
O2 Yb2 Yb3 N4 134.0(3) 2_655 2_655
C19 Yb2 Yb3 N4 96.5(3) 2_655 2_655
C42 Yb2 Yb3 N4 -172.6(3) 2_655 2_655
Yb1 Yb2 Yb3 N4 155(100) . 2_655
O1 Yb2 Yb3 N4 44.1(3) . .
O1 Yb2 Yb3 N4 -135.9(3) 2_655 .
O2 Yb2 Yb3 N4 134.0(3) . .
O2 Yb2 Yb3 N4 -46.0(3) 2_655 .
C19 Yb2 Yb3 N4 -83.5(3) 2_655 .
C42 Yb2 Yb3 N4 7.4(3) 2_655 .
Yb1 Yb2 Yb3 N4 -25(100) . .
O1 Yb2 Yb3 C25 -88.4(3) . .
O1 Yb2 Yb3 C25 91.6(3) 2_655 .
O2 Yb2 Yb3 C25 1.5(3) . .
O2 Yb2 Yb3 C25 -178.5(3) 2_655 .
C19 Yb2 Yb3 C25 144.0(3) 2_655 .
C42 Yb2 Yb3 C25 -125.1(3) 2_655 .
Yb1 Yb2 Yb3 C25 -158(100) . .
O1 Yb2 Yb3 C25 91.6(3) . 2_655
O1 Yb2 Yb3 C25 -88.4(3) 2_655 2_655
O2 Yb2 Yb3 C25 -178.5(3) . 2_655
O2 Yb2 Yb3 C25 1.5(3) 2_655 2_655
C19 Yb2 Yb3 C25 -36.0(3) 2_655 2_655
C42 Yb2 Yb3 C25 54.9(3) 2_655 2_655
Yb1 Yb2 Yb3 C25 22(100) . 2_655
O1 Yb2 Yb3 C32 -5.6(2) . .
O1 Yb2 Yb3 C32 174.4(2) 2_655 .
O2 Yb2 Yb3 C32 84.3(2) . .
O2 Yb2 Yb3 C32 -95.7(2) 2_655 .
C19 Yb2 Yb3 C32 -133.2(2) 2_655 .
C42 Yb2 Yb3 C32 -42.3(3) 2_655 .
Yb1 Yb2 Yb3 C32 -75(100) . .
O1 Yb2 Yb3 C32 174.4(2) . 2_655
O1 Yb2 Yb3 C32 -5.6(2) 2_655 2_655
O2 Yb2 Yb3 C32 -95.7(2) . 2_655
O2 Yb2 Yb3 C32 84.3(2) 2_655 2_655
C19 Yb2 Yb3 C32 46.8(2) 2_655 2_655
C42 Yb2 Yb3 C32 137.7(3) 2_655 2_655
Yb1 Yb2 Yb3 C32 105(100) . 2_655
O1 Yb1 O1 C1 -179.3(5) 2_655 .
N1 Yb1 O1 C1 107.0(4) 2_655 .
N1 Yb1 O1 C1 -63.9(4) . .
N2 Yb1 O1 C1 35.1(4) 2_655 .
N2 Yb1 O1 C1 -90.6(5) . .
C1 Yb1 O1 C1 -179.6(3) 2_655 .
C8 Yb1 O1 C1 85.0(4) 2_655 .
C8 Yb1 O1 C1 -74.3(4) . .
Yb2 Yb1 O1 C1 -179.3(5) . .
O1 Yb1 O1 Yb2 0.0 2_655 .
N1 Yb1 O1 Yb2 -73.7(2) 2_655 .
N1 Yb1 O1 Yb2 115.4(2) . .
N2 Yb1 O1 Yb2 -145.5(2) 2_655 .
N2 Yb1 O1 Yb2 88.7(4) . .
C1 Yb1 O1 Yb2 -0.3(2) 2_655 .
C1 Yb1 O1 Yb2 179.3(5) . .
C8 Yb1 O1 Yb2 -95.7(2) 2_655 .
C8 Yb1 O1 Yb2 105.0(2) . .
O1 Yb2 O1 C1 178.9(9) 2_655 .
O2 Yb2 O1 C1 -52.0(8) . .
O2 Yb2 O1 C1 49.8(8) 2_655 .
C19 Yb2 O1 C1 127.2(8) 2_655 .
C42 Yb2 O1 C1 35.5(8) 2_655 .
Yb3 Yb2 O1 C1 -1.1(9) . .
Yb1 Yb2 O1 C1 178.9(9) . .
O1 Yb2 O1 Yb1 0.0 2_655 .
O2 Yb2 O1 Yb1 129.2(2) . .
O2 Yb2 O1 Yb1 -129.0(2) 2_655 .
C19 Yb2 O1 Yb1 -51.6(2) 2_655 .
C42 Yb2 O1 Yb1 -143.3(3) 2_655 .
Yb3 Yb2 O1 Yb1 180.0 . .
O2 Yb3 O2 C25 177.0(5) 2_655 .
N3 Yb3 O2 C25 61.9(4) . .
N3 Yb3 O2 C25 -108.8(4) 2_655 .
N4 Yb3 O2 C25 -36.6(4) 2_655 .
N4 Yb3 O2 C25 87.7(5) . .
C25 Yb3 O2 C25 178.3(3) 2_655 .
C32 Yb3 O2 C25 71.6(4) . .
C32 Yb3 O2 C25 -86.3(4) 2_655 .
Yb2 Yb3 O2 C25 177.0(5) . .
O2 Yb3 O2 Yb2 0.0 2_655 .
N3 Yb3 O2 Yb2 -115.1(2) . .
N3 Yb3 O2 Yb2 74.2(2) 2_655 .
N4 Yb3 O2 Yb2 146.4(2) 2_655 .
N4 Yb3 O2 Yb2 -89.3(4) . .
C25 Yb3 O2 Yb2 -177.0(5) . .
C25 Yb3 O2 Yb2 1.3(2) 2_655 .
C32 Yb3 O2 Yb2 -105.4(2) . .
C32 Yb3 O2 Yb2 96.7(2) 2_655 .
O1 Yb2 O2 C25 -46.2(8) . .
O1 Yb2 O2 C25 56.0(8) 2_655 .
O2 Yb2 O2 C25 -175.2(9) 2_655 .
C19 Yb2 O2 C25 134.8(7) 2_655 .
C42 Yb2 O2 C25 -123.6(8) 2_655 .
Yb3 Yb2 O2 C25 -175.2(9) . .
Yb1 Yb2 O2 C25 4.8(9) . .
O1 Yb2 O2 Yb3 129.0(2) . .
O1 Yb2 O2 Yb3 -128.8(2) 2_655 .
O2 Yb2 O2 Yb3 0.0 2_655 .
C19 Yb2 O2 Yb3 -50.0(3) 2_655 .
C42 Yb2 O2 Yb3 51.6(3) 2_655 .
Yb1 Yb2 O2 Yb3 180.0 . .
O1 Yb1 N1 C8 -80.3(6) 2_655 .
O1 Yb1 N1 C8 -150.9(6) . .
N1 Yb1 N1 C8 63.2(5) 2_655 .
N2 Yb1 N1 C8 109.5(6) 2_655 .
N2 Yb1 N1 C8 13.7(5) . .
C1 Yb1 N1 C8 -52.1(6) 2_655 .
C1 Yb1 N1 C8 -175.8(6) . .
C8 Yb1 N1 C8 102.0(7) 2_655 .
Yb2 Yb1 N1 C8 -116.8(5) . .
O1 Yb1 N1 C7 84.2(5) 2_655 .
O1 Yb1 N1 C7 13.7(5) . .
N1 Yb1 N1 C7 -132.2(5) 2_655 .
N2 Yb1 N1 C7 -85.9(5) 2_655 .
N2 Yb1 N1 C7 178.3(6) . .
C1 Yb1 N1 C7 112.5(5) 2_655 .
C1 Yb1 N1 C7 -11.2(5) . .
C8 Yb1 N1 C7 -93.4(6) 2_655 .
C8 Yb1 N1 C7 164.6(9) . .
Yb2 Yb1 N1 C7 47.8(5) . .
O1 Yb1 N2 C16 -74.2(7) 2_655 .
O1 Yb1 N2 C16 -155.2(6) . .
N1 Yb1 N2 C16 8.2(7) 2_655 .
N1 Yb1 N2 C16 176.5(7) . .
N2 Yb1 N2 C16 78.6(7) 2_655 .
C1 Yb1 N2 C16 -59.3(7) 2_655 .
C1 Yb1 N2 C16 163.1(6) . .
C8 Yb1 N2 C16 29.2(7) 2_655 .
C8 Yb1 N2 C16 -176.9(8) . .
Yb2 Yb1 N2 C16 -101.4(7) . .
O1 Yb1 N2 C13 98.6(5) 2_655 .
O1 Yb1 N2 C13 17.6(7) . .
N1 Yb1 N2 C13 -178.9(5) 2_655 .
N1 Yb1 N2 C13 -10.7(5) . .
N2 Yb1 N2 C13 -108.6(6) 2_655 .
C1 Yb1 N2 C13 113.5(5) 2_655 .
C1 Yb1 N2 C13 -24.1(7) . .
C8 Yb1 N2 C13 -157.9(5) 2_655 .
C8 Yb1 N2 C13 -4.1(5) . .
Yb2 Yb1 N2 C13 71.4(6) . .
O2 Yb3 N3 C32 153.1(6) . .
O2 Yb3 N3 C32 81.9(6) 2_655 .
N3 Yb3 N3 C32 -61.2(5) 2_655 .
N4 Yb3 N3 C32 -107.1(6) 2_655 .
N4 Yb3 N3 C32 -12.2(5) . .
C25 Yb3 N3 C32 177.4(6) . .
C25 Yb3 N3 C32 54.1(6) 2_655 .
C32 Yb3 N3 C32 -98.9(7) 2_655 .
Yb2 Yb3 N3 C32 118.8(5) . .
O2 Yb3 N3 C31 -12.5(5) . .
O2 Yb3 N3 C31 -83.6(5) 2_655 .
N3 Yb3 N3 C31 133.2(5) 2_655 .
N4 Yb3 N3 C31 87.3(5) 2_655 .
N4 Yb3 N3 C31 -177.8(6) . .
C25 Yb3 N3 C31 11.8(5) . .
C25 Yb3 N3 C31 -111.5(5) 2_655 .
C32 Yb3 N3 C31 -165.6(9) . .
C32 Yb3 N3 C31 95.5(6) 2_655 .
Yb2 Yb3 N3 C31 -46.8(5) . .
O2 Yb3 N4 C40 155.2(6) . .
O2 Yb3 N4 C40 73.4(7) 2_655 .
N3 Yb3 N4 C40 -177.4(7) . .
N3 Yb3 N4 C40 -9.2(7) 2_655 .
N4 Yb3 N4 C40 -79.7(6) 2_655 .
C25 Yb3 N4 C40 -163.8(6) . .
C25 Yb3 N4 C40 58.0(6) 2_655 .
C32 Yb3 N4 C40 176.6(8) . .
C32 Yb3 N4 C40 -30.7(7) 2_655 .
Yb2 Yb3 N4 C40 100.3(6) . .
O2 Yb3 N4 C37 -19.1(7) . .
O2 Yb3 N4 C37 -100.9(5) 2_655 .
N3 Yb3 N4 C37 8.3(5) . .
N3 Yb3 N4 C37 176.5(5) 2_655 .
N4 Yb3 N4 C37 106.0(5) 2_655 .
C25 Yb3 N4 C37 21.9(7) . .
C25 Yb3 N4 C37 -116.3(5) 2_655 .
C32 Yb3 N4 C37 2.3(4) . .
C32 Yb3 N4 C37 155.0(5) 2_655 .
Yb2 Yb3 N4 C37 -74.0(5) . .
Yb1 O1 C1 C6 66.9(7) . .
Yb2 O1 C1 C6 -111.9(8) . .
Yb1 O1 C1 C2 -110.2(6) . .
Yb2 O1 C1 C2 71.0(10) . .
Yb2 O1 C1 Yb1 -178.8(9) . .
O1 Yb1 C1 O1 0.7(5) 2_655 .
N1 Yb1 C1 O1 -84.9(4) 2_655 .
N1 Yb1 C1 O1 109.7(5) . .
N2 Yb1 C1 O1 -144.9(4) 2_655 .
N2 Yb1 C1 O1 123.1(4) . .
C1 Yb1 C1 O1 0.5(4) 2_655 .
C8 Yb1 C1 O1 -102.0(4) 2_655 .
C8 Yb1 C1 O1 108.2(4) . .
Yb2 Yb1 C1 O1 0.5(4) . .
O1 Yb1 C1 C6 -124.1(4) 2_655 .
O1 Yb1 C1 C6 -124.8(7) . .
N1 Yb1 C1 C6 150.4(4) 2_655 .
N1 Yb1 C1 C6 -15.0(4) . .
N2 Yb1 C1 C6 90.3(5) 2_655 .
N2 Yb1 C1 C6 -1.7(6) . .
C1 Yb1 C1 C6 -124.3(5) 2_655 .
C8 Yb1 C1 C6 133.3(4) 2_655 .
C8 Yb1 C1 C6 -16.6(5) . .
Yb2 Yb1 C1 C6 -124.3(5) . .
O1 Yb1 C1 C2 102.5(6) 2_655 .
O1 Yb1 C1 C2 101.8(8) . .
N1 Yb1 C1 C2 17.0(7) 2_655 .
N1 Yb1 C1 C2 -148.4(7) . .
N2 Yb1 C1 C2 -43.1(6) 2_655 .
N2 Yb1 C1 C2 -135.1(6) . .
C1 Yb1 C1 C2 102.3(6) 2_655 .
C8 Yb1 C1 C2 -0.2(6) 2_655 .
C8 Yb1 C1 C2 -150.0(6) . .
Yb2 Yb1 C1 C2 102.3(6) . .
O1 C1 C2 C3 176.6(7) . .
C6 C1 C2 C3 -0.4(11) . .
Yb1 C1 C2 C3 122.0(7) . .
O1 C1 C2 C17 -1.7(12) . .
C6 C1 C2 C17 -178.7(7) . .
Yb1 C1 C2 C17 -56.4(10) . .
C1 C2 C3 C4 0.5(12) . .
C17 C2 C3 C4 179.0(8) . .
C2 C3 C4 C5 -0.6(13) . .
C2 C3 C4 C21 -178.0(8) . .
C3 C4 C5 C6 0.5(12) . .
C21 C4 C5 C6 177.9(8) . .
C4 C5 C6 C1 -0.4(12) . .
C4 C5 C6 C7 -178.8(7) . .
O1 C1 C6 C5 -176.8(7) . .
C2 C1 C6 C5 0.3(11) . .
Yb1 C1 C6 C5 -136.0(6) . .
O1 C1 C6 C7 1.6(10) . .
C2 C1 C6 C7 178.7(7) . .
Yb1 C1 C6 C7 42.3(7) . .
C8 N1 C7 C6 -158.5(7) . .
Yb1 N1 C7 C6 36.2(8) . .
C5 C6 C7 N1 119.4(8) . .
C1 C6 C7 N1 -59.0(10) . .
C7 N1 C8 C9 -3.0(12) . .
Yb1 N1 C8 C9 162.2(7) . .
C7 N1 C8 C13 179.8(6) . .
Yb1 N1 C8 C13 -15.0(9) . .
C7 N1 C8 Yb1 -165.2(9) . .
O1 Yb1 C8 N1 107.0(6) 2_655 .
O1 Yb1 C8 N1 29.1(6) . .
N1 Yb1 C8 N1 -153.1(6) 2_655 .
N2 Yb1 C8 N1 -75.6(6) 2_655 .
N2 Yb1 C8 N1 -162.9(7) . .
C1 Yb1 C8 N1 133.8(6) 2_655 .
C1 Yb1 C8 N1 4.0(6) . .
C8 Yb1 C8 N1 -112.6(6) 2_655 .
Yb2 Yb1 C8 N1 67.4(6) . .
O1 Yb1 C8 C9 57.4(18) 2_655 .
O1 Yb1 C8 C9 -20.4(18) . .
N1 Yb1 C8 C9 157.4(16) 2_655 .
N1 Yb1 C8 C9 -49.5(16) . .
N2 Yb1 C8 C9 -125.1(17) 2_655 .
N2 Yb1 C8 C9 147.6(18) . .
C1 Yb1 C8 C9 84.3(17) 2_655 .
C1 Yb1 C8 C9 -45.6(17) . .
C8 Yb1 C8 C9 -162.2(18) 2_655 .
Yb2 Yb1 C8 C9 17.8(18) . .
O1 Yb1 C8 C13 -86.6(4) 2_655 .
O1 Yb1 C8 C13 -164.5(4) . .
N1 Yb1 C8 C13 13.3(6) 2_655 .
N1 Yb1 C8 C13 166.4(8) . .
N2 Yb1 C8 C13 90.8(4) 2_655 .
N2 Yb1 C8 C13 3.5(4) . .
C1 Yb1 C8 C13 -59.8(4) 2_655 .
C1 Yb1 C8 C13 170.3(4) . .
C8 Yb1 C8 C13 53.7(4) 2_655 .
Yb2 Yb1 C8 C13 -126.3(4) . .
N1 C8 C9 C10 177.6(8) . .
C13 C8 C9 C10 -5.2(12) . .
Yb1 C8 C9 C10 -145.7(14) . .
C8 C9 C10 C11 0.2(15) . .
C9 C10 C11 C12 3.6(16) . .
C10 C11 C12 C13 -2.0(14) . .
C10 C11 C12 C14 176.9(10) . .
C16 N2 C13 C12 0.6(11) . .
Yb1 N2 C13 C12 -172.8(6) . .
C16 N2 C13 C8 -179.3(7) . .
Yb1 N2 C13 C8 7.3(8) . .
C11 C12 C13 N2 176.8(8) . .
C14 C12 C13 N2 -2.2(12) . .
C11 C12 C13 C8 -3.3(12) . .
C14 C12 C13 C8 177.7(7) . .
N1 C8 C13 N2 4.2(10) . .
C9 C8 C13 N2 -173.4(7) . .
Yb1 C8 C13 N2 -5.1(6) . .
N1 C8 C13 C12 -175.7(7) . .
C9 C8 C13 C12 6.7(11) . .
Yb1 C8 C13 C12 175.0(7) . .
C13 C12 C14 C15 2.6(14) . .
C11 C12 C14 C15 -176.3(10) . .
C12 C14 C15 C16 -1.4(16) . .
C13 N2 C16 C15 0.8(13) . .
Yb1 N2 C16 C15 173.5(7) . .
C14 C15 C16 N2 -0.4(15) . .
C3 C2 C17 C18 51.3(10) . .
C1 C2 C17 C18 -130.4(8) . .
C3 C2 C17 C20 -67.9(9) . .
C1 C2 C17 C20 110.5(9) . .
C3 C2 C17 C19 169.5(8) . .
C1 C2 C17 C19 -12.1(12) . .
C3 C4 C21 C24 -173.1(9) . .
C5 C4 C21 C24 9.5(12) . .
C3 C4 C21 C23 65.0(11) . .
C5 C4 C21 C23 -112.4(10) . .
C3 C4 C21 C22 -53.7(11) . .
C5 C4 C21 C22 128.9(9) . .
Yb3 O2 C25 C30 -65.7(7) . .
Yb2 O2 C25 C30 109.4(8) . .
Yb3 O2 C25 C26 111.1(6) . .
Yb2 O2 C25 C26 -73.8(10) . .
Yb2 O2 C25 Yb3 175.1(9) . .
O2 Yb3 C25 O2 -3.0(5) 2_655 .
N3 Yb3 C25 O2 -111.9(5) . .
N3 Yb3 C25 O2 83.0(5) 2_655 .
N4 Yb3 C25 O2 143.6(4) 2_655 .
N4 Yb3 C25 O2 -125.5(4) . .
C25 Yb3 C25 O2 -2.1(4) 2_655 .
C32 Yb3 C25 O2 -110.9(4) . .
C32 Yb3 C25 O2 101.0(4) 2_655 .
Yb2 Yb3 C25 O2 -2.1(4) . .
O2 Yb3 C25 C30 126.3(7) . .
O2 Yb3 C25 C30 123.4(4) 2_655 .
N3 Yb3 C25 C30 14.5(4) . .
N3 Yb3 C25 C30 -150.6(4) 2_655 .
N4 Yb3 C25 C30 -90.1(5) 2_655 .
N4 Yb3 C25 C30 0.9(6) . .
C25 Yb3 C25 C30 124.3(5) 2_655 .
C32 Yb3 C25 C30 15.4(5) . .
C32 Yb3 C25 C30 -132.7(4) 2_655 .
Yb2 Yb3 C25 C30 124.3(5) . .
O2 Yb3 C25 C26 -100.0(8) . .
O2 Yb3 C25 C26 -103.0(6) 2_655 .
N3 Yb3 C25 C26 148.1(7) . .
N3 Yb3 C25 C26 -17.0(7) 2_655 .
N4 Yb3 C25 C26 43.5(6) 2_655 .
N4 Yb3 C25 C26 134.5(6) . .
C25 Yb3 C25 C26 -102.1(6) 2_655 .
C32 Yb3 C25 C26 149.1(6) . .
C32 Yb3 C25 C26 0.9(7) 2_655 .
Yb2 Yb3 C25 C26 -102.1(6) . .
O2 C25 C26 C27 -176.6(7) . .
C30 C25 C26 C27 0.1(11) . .
Yb3 C25 C26 C27 -123.1(7) . .
O2 C25 C26 C41 0.1(11) . .
C30 C25 C26 C41 176.9(7) . .
Yb3 C25 C26 C41 53.6(10) . .
C25 C26 C27 C28 -0.5(12) . .
C41 C26 C27 C28 -177.5(8) . .
C26 C27 C28 C29 0.7(13) . .
C26 C27 C28 C45 178.2(8) . .
C27 C28 C29 C30 -0.5(12) . .
C45 C28 C29 C30 -177.9(8) . .
C28 C29 C30 C25 0.1(12) . .
C28 C29 C30 C31 178.4(7) . .
O2 C25 C30 C29 176.9(7) . .
C26 C25 C30 C29 0.1(11) . .
Yb3 C25 C30 C29 137.1(6) . .
O2 C25 C30 C31 -1.4(10) . .
C26 C25 C30 C31 -178.2(7) . .
Yb3 C25 C30 C31 -41.1(7) . .
C32 N3 C31 C30 156.8(6) . .
Yb3 N3 C31 C30 -36.9(8) . .
C29 C30 C31 N3 -120.3(8) . .
C25 C30 C31 N3 58.0(9) . .
C31 N3 C32 C33 0.1(11) . .
Yb3 N3 C32 C33 -166.2(6) . .
C31 N3 C32 C37 -179.2(6) . .
Yb3 N3 C32 C37 14.5(9) . .
C31 N3 C32 Yb3 166.3(9) . .
O2 Yb3 C32 N3 -27.0(6) . .
O2 Yb3 C32 N3 -105.7(6) 2_655 .
N3 Yb3 C32 N3 153.8(6) 2_655 .
N4 Yb3 C32 N3 77.7(6) 2_655 .
N4 Yb3 C32 N3 164.6(7) . .
C25 Yb3 C32 N3 -2.5(6) . .
C25 Yb3 C32 N3 -132.4(6) 2_655 .
C32 Yb3 C32 N3 114.4(6) 2_655 .
Yb2 Yb3 C32 N3 -65.6(6) . .
O2 Yb3 C32 C33 10.4(18) . .
O2 Yb3 C32 C33 -68.3(18) 2_655 .
N3 Yb3 C32 C33 37.4(16) . .
N3 Yb3 C32 C33 -168.8(16) 2_655 .
N4 Yb3 C32 C33 115.1(17) 2_655 .
N4 Yb3 C32 C33 -158.0(18) . .
C25 Yb3 C32 C33 34.9(17) . .
C25 Yb3 C32 C33 -95.0(17) 2_655 .
C32 Yb3 C32 C33 151.8(18) 2_655 .
Yb2 Yb3 C32 C33 -28.2(18) . .
O2 Yb3 C32 C37 166.4(4) . .
O2 Yb3 C32 C37 87.7(4) 2_655 .
N3 Yb3 C32 C37 -166.6(8) . .
N3 Yb3 C32 C37 -12.8(6) 2_655 .
N4 Yb3 C32 C37 -89.0(4) 2_655 .
N4 Yb3 C32 C37 -2.0(4) . .
C25 Yb3 C32 C37 -169.1(4) . .
C25 Yb3 C32 C37 61.0(4) 2_655 .
C32 Yb3 C32 C37 -52.3(4) 2_655 .
Yb2 Yb3 C32 C37 127.7(4) . .
N3 C32 C33 C34 -175.5(8) . .
C37 C32 C33 C34 3.8(12) . .
Yb3 C32 C33 C34 157.0(14) . .
C32 C33 C34 C35 -2.1(14) . .
C33 C34 C35 C36 0.3(15) . .
C34 C35 C36 C37 -0.2(14) . .
C34 C35 C36 C38 -178.2(9) . .
C40 N4 C37 C36 -0.4(11) . .
Yb3 N4 C37 C36 174.3(6) . .
C40 N4 C37 C32 -179.0(7) . .
Yb3 N4 C37 C32 -4.3(8) . .
C35 C36 C37 N4 -176.5(8) . .
C38 C36 C37 N4 1.7(12) . .
C35 C36 C37 C32 2.0(12) . .
C38 C36 C37 C32 -179.8(8) . .
N3 C32 C37 N4 -5.9(10) . .
C33 C32 C37 N4 174.7(7) . .
Yb3 C32 C37 N4 3.0(6) . .
N3 C32 C37 C36 175.5(7) . .
C33 C32 C37 C36 -3.8(11) . .
Yb3 C32 C37 C36 -175.6(7) . .
C35 C36 C38 C39 177.2(9) . .
C37 C36 C38 C39 -0.8(14) . .
C36 C38 C39 C40 -1.3(15) . .
C37 N4 C40 C39 -1.8(12) . .
Yb3 N4 C40 C39 -175.9(6) . .
C38 C39 C40 N4 2.6(14) . .
C27 C26 C41 C42' 104.1(18) . .
C25 C26 C41 C42' -72.6(19) . .
C27 C26 C41 C44' -120.9(18) . .
C25 C26 C41 C44' 62.4(19) . .
C27 C26 C41 C43 63.9(10) . .
C25 C26 C41 C43 -112.8(9) . .
C27 C26 C41 C43' -7(2) . .
C25 C26 C41 C43' 176(2) . .
C27 C26 C41 C44 -56.0(10) . .
C25 C26 C41 C44 127.3(9) . .
C27 C26 C41 C42 -173.3(8) . .
C25 C26 C41 C42 10.0(12) . .
C29 C28 C45 C48 111.8(11) . .
C27 C28 C45 C48 -65.5(12) . .
C29 C28 C45 C46 -8.7(13) . .
C27 C28 C45 C46 174.0(9) . .
C29 C28 C45 C47 -128.2(9) . .
C27 C28 C45 C47 54.4(11) . .
C54 C49 C50 C51 3(4) . .
C55 C49 C50 C51 -178(3) . .
C49 C50 C51 C52 -1(3) . .
C50 C51 C52 C53 1(3) . .
C51 C52 C53 C54 -2(4) . .
C52 C53 C54 C49 4(4) . .
C50 C49 C54 C53 -4(3) . .
C55 C49 C54 C53 177(3) . .
C54' C49' C50' C51' -6(5) . .
C55' C49' C50' C51' 178(4) . .
C49' C50' C51' C52' 3(6) . .
C50' C51' C52' C53' 1(5) . .
C51' C52' C53' C54' -2(5) . .
C52' C53' C54' C49' -1(6) . .
C50' C49' C54' C53' 5(6) . .
C55' C49' C54' C53' -179(4) . .
C61 C56 C57 C58 0.1(3) . .
C62 C56 C57 C58 -179.9(3) . .
C56 C57 C58 C59 0.0(3) . .
C57 C58 C59 C60 0.1(6) . .
C58 C59 C60 C61 -0.3(9) . .
C57 C56 C61 C60 -0.2(6) . .
C62 C56 C61 C60 179.8(5) . .
C59 C60 C61 C56 0.3(8) . .
C61' C56' C57' C58' -0.1(3) . .
C62' C56' C57' C58' 179.9(3) . .
C56' C57' C58' C59' 0.0(3) . .
C57' C58' C59' C60' 0.0(7) . .
C58' C59' C60' C61' 0.2(9) . .
C59' C60' C61' C56' -0.3(8) . .
C57' C56' C61' C60' 0.2(7) . .
C62' C56' C61' C60' -179.8(5) . .
C68 C63 C64 C65 0(7) . .
C69 C63 C64 C65 -175(5) . .
C63 C64 C65 C66 -5(7) . .
C64 C65 C66 C67 5(6) . .
C65 C66 C67 C68 0(5) . .
C64 C63 C68 C67 5(6) . .
C69 C63 C68 C67 180(4) . .
C66 C67 C68 C63 -5(5) . .
C68' C63' C64' C65' 5(5) . .
C69' C63' C64' C65' -172(3) . .
C63' C64' C65' C66' -1(5) . .
C64' C65' C66' C67' -5(4) . .
C65' C66' C67' C68' 6(5) . .
C64' C63' C68' C67' -3(6) . .
C69' C63' C68' C67' 174(4) . .
C66' C67' C68' C63' -2(5) . .
